data_7055220
loop_
_publ_author_name
'Mutneja, Ruchi'
'Singh, Raghubir'
'Kaur, Varinder'
'Wagler, J\"org'
'Fels, Sabine'
'Kroke, Edwin'

_publ_section_title
;
 Schiff base tailed silatranes for the fabrication of functionalized
 silica based magnetic nano-cores possessing active sites for the
 adsorption of copper ions
;
_journal_issue 2
_journal_name_full 'New J. Chem.'
_journal_page_first 1640
_journal_paper_doi 10.1039/C5NJ02287H
_journal_volume 40
_journal_year 2016
_chemical_formula_moiety 'C23 H33 N O5 Si'
_chemical_formula_sum 'C23 H33 N O5 Si'
_chemical_formula_weight 431.59
_space_group_crystal_system triclinic
_space_group_IT_number 2
_space_group_name_Hall '-P 1'
_space_group_name_H-M_alt 'P -1'
_symmetry_space_group_name_Hall '-P 1'
_symmetry_space_group_name_H-M 'P -1'
_atom_sites_solution_hydrogens mixed
_audit_creation_method SHELXL-2014/7
_audit_update_record
;
2015-11-13 deposited with the CCDC.
2015-12-10 downloaded from the CCDC.
;
_cell_angle_alpha 87.035(6)
_cell_angle_beta 83.056(5)
_cell_angle_gamma 73.204(5)
_cell_formula_units_Z 4
_cell_length_a 7.9600(10)
_cell_length_b 13.588(2)
_cell_length_c 22.433(3)
_cell_measurement_reflns_used 1813
_cell_measurement_temperature 93(2)
_cell_measurement_theta_max 24.69
_cell_measurement_theta_min 2.39
_cell_volume 2305.5(5)
_computing_cell_refinement 'Bruker SMART'
_computing_data_collection 'Bruker SMART'
_computing_data_reduction 'Bruker SAINT'
_computing_molecular_graphics 'ORTEP32 (Farugia)'
_computing_publication_material 'Ciftab (Sheldrick)'
_computing_structure_refinement 'SHELXL-2014/7 (Sheldrick, 2014)'
_computing_structure_solution 'SHELXS-97 (Sheldrick, 1990)'
_diffrn_ambient_temperature 93(2)
_diffrn_measured_fraction_theta_full 0.982
_diffrn_measured_fraction_theta_max 0.982
_diffrn_measurement_device_type 'APEX2 CCD'
_diffrn_measurement_method 'phi and omega scans'
_diffrn_radiation_type MoK\a
_diffrn_radiation_wavelength 0.71073
_diffrn_reflns_av_R_equivalents 0.1183
_diffrn_reflns_av_unetI/netI 0.2812
_diffrn_reflns_laue_measured_fraction_full 0.982
_diffrn_reflns_laue_measured_fraction_max 0.982
_diffrn_reflns_limit_h_max 5
_diffrn_reflns_limit_h_min -9
_diffrn_reflns_limit_k_max 16
_diffrn_reflns_limit_k_min -16
_diffrn_reflns_limit_l_max 26
_diffrn_reflns_limit_l_min -26
_diffrn_reflns_number 16270
_diffrn_reflns_point_group_measured_fraction_full 0.982
_diffrn_reflns_point_group_measured_fraction_max 0.982
_diffrn_reflns_theta_full 24.998
_diffrn_reflns_theta_max 24.998
_diffrn_reflns_theta_min 0.915
_exptl_absorpt_coefficient_mu 0.135
_exptl_absorpt_correction_type none
_exptl_crystal_colour yellow
_exptl_crystal_density_diffrn 1.243
_exptl_crystal_description needle
_exptl_crystal_F_000 928
_exptl_crystal_size_max 0.250
_exptl_crystal_size_mid 0.060
_exptl_crystal_size_min 0.020
_refine_diff_density_max 0.376
_refine_diff_density_min -0.307
_refine_diff_density_rms 0.073
_refine_ls_extinction_method none
_refine_ls_goodness_of_fit_ref 0.965
_refine_ls_hydrogen_treatment mixed
_refine_ls_matrix_type full
_refine_ls_number_parameters 523
_refine_ls_number_reflns 7979
_refine_ls_number_restraints 66
_refine_ls_restrained_S_all 0.963
_refine_ls_R_factor_all 0.2606
_refine_ls_R_factor_gt 0.0729
_refine_ls_shift/su_max 0.001
_refine_ls_shift/su_mean 0.000
_refine_ls_structure_factor_coef Fsqd
_refine_ls_weighting_details 'w=1/[\s^2^(Fo^2^)+(0.0637P)^2^] where P=(Fo^2^+2Fc^2^)/3'
_refine_ls_weighting_scheme calc
_refine_ls_wR_factor_gt 0.1412
_refine_ls_wR_factor_ref 0.2150
_reflns_Friedel_coverage 0.000
_reflns_number_gt 2635
_reflns_number_total 7979
_reflns_threshold_expression 'I > 2\s(I)'
_cod_data_source_file c5nj02287h1.cif
_cod_data_source_block sf0101
_cod_depositor_comments 'Adding full bibliography for 7055220--7055222.cif.'
_cod_original_cell_volume 2305.4(6)
_cod_database_code 7055220
_shelx_shelxl_version_number 2014/7
_shelx_space_group_comment
;
The symmetry employed for this shelxl refinement is uniquely defined
by the following loop, which should always be used as a source of
symmetry information in preference to the above space-group names.
They are only intended as comments.
;
_shelx_estimated_absorpt_t_min 0.967
_shelx_estimated_absorpt_t_max 0.997

loop_
_space_group_symop_operation_xyz
'x, y, z'
'-x, -y, -z'

loop_
_atom_site_label
_atom_site_type_symbol
_atom_site_fract_x
_atom_site_fract_y
_atom_site_fract_z
_atom_site_U_iso_or_equiv
_atom_site_adp_type
_atom_site_occupancy
_atom_site_site_symmetry_order
_atom_site_calc_flag
_atom_site_refinement_flags_posn
_atom_site_refinement_flags_adp
Si1 Si 0.8195(2) 0.56527(15) -0.11302(9) 0.0261(6) Uani 1 1 d D .
O1 O 0.2551(6) 0.9529(3) 0.0100(2) 0.0234(13) Uani 1 1 d D .
H1 H 0.310(8) 0.900(4) 0.014(3) 0.035 Uiso 1 1 d D U
O2 O -0.1407(5) 1.2103(3) 0.13799(19) 0.0268(13) Uani 1 1 d D .
O3 O 0.6880(5) 0.4944(3) -0.0927(2) 0.0321(13) Uani 1 1 d D .
O4 O 1.0017(5) 0.4876(3) -0.14391(19) 0.0320(13) Uani 1 1 d D .
O5 O 0.7224(6) 0.6539(3) -0.15919(17) 0.0332(13) Uani 1 1 d D .
N1 N 0.5477(6) 0.8609(4) 0.0424(2) 0.0219(15) Uani 1 1 d D .
C1 C 0.2206(7) 1.0051(5) 0.0605(3) 0.0193(17) Uani 1 1 d D .
C2 C 0.0555(8) 1.0796(5) 0.0714(3) 0.0226(18) Uani 1 1 d D .
H2 H -0.0282 1.0909 0.0431 0.027 Uiso 1 1 calc R U
C3 C 0.0163(7) 1.1355(5) 0.1227(3) 0.0192(17) Uani 1 1 d D .
C4 C 0.1376(8) 1.1221(5) 0.1652(3) 0.0240(18) Uani 1 1 d D .
H4 H 0.1099 1.1625 0.2003 0.029 Uiso 1 1 calc R U
C5 C 0.2980(8) 1.0488(5) 0.1543(3) 0.0241(18) Uani 1 1 d D .
H5 H 0.3808 1.0392 0.1827 0.029 Uiso 1 1 calc R U
C6 C 0.3443(7) 0.9878(4) 0.1033(3) 0.0171(17) Uani 1 1 d D .
C7 C 0.5136(7) 0.9111(5) 0.0923(3) 0.0219(18) Uani 1 1 d D .
C8 C 0.6431(5) 0.8879(3) 0.13832(16) 0.0198(17) Uani 1 1 d DG .
C9 C 0.6110(4) 0.8363(3) 0.19166(19) 0.0265(18) Uani 1 1 d G .
H9 H 0.5077 0.8139 0.1990 0.032 Uiso 1 1 calc R U
C10 C 0.7301(5) 0.8174(3) 0.23428(14) 0.0242(17) Uani 1 1 d G .
H10 H 0.7082 0.7821 0.2707 0.029 Uiso 1 1 calc R U
C11 C 0.8813(5) 0.8501(3) 0.22356(16) 0.0264(19) Uani 1 1 d G .
H11 H 0.9627 0.8372 0.2527 0.032 Uiso 1 1 calc R U
C12 C 0.9134(4) 0.9017(3) 0.17022(19) 0.0239(18) Uani 1 1 d G .
H12 H 1.0167 0.9241 0.1629 0.029 Uiso 1 1 calc R U
C13 C 0.7942(5) 0.9207(3) 0.12760(14) 0.0219(18) Uani 1 1 d G .
H13 H 0.8162 0.9559 0.0911 0.026 Uiso 1 1 calc R U
C14 C -0.2712(8) 1.2260(5) 0.0971(3) 0.032(2) Uani 1 1 d D .
H14A H -0.2212 1.2419 0.0569 0.048 Uiso 1 1 d R U
H14B H -0.3732 1.2835 0.1107 0.048 Uiso 1 1 d R U
H14C H -0.3087 1.1636 0.0958 0.048 Uiso 1 1 d R U
C15 C 0.7131(7) 0.7786(5) 0.0263(3) 0.0236(18) Uani 1 1 d D .
H15A H 0.7411 0.7308 0.0609 0.028 Uiso 1 1 calc R U
H15B H 0.8121 0.8088 0.0154 0.028 Uiso 1 1 calc R U
C16 C 0.6881(7) 0.7204(4) -0.0270(3) 0.0249(18) Uani 1 1 d D .
H16A H 0.6543 0.7698 -0.0606 0.030 Uiso 1 1 calc R U
H16B H 0.5899 0.6898 -0.0153 0.030 Uiso 1 1 calc R U
C17 C 0.8545(7) 0.6349(4) -0.0489(3) 0.0257(19) Uani 1 1 d D .
H17A H 0.8890 0.5856 -0.0154 0.031 Uiso 1 1 calc R U
H17B H 0.9525 0.6654 -0.0612 0.031 Uiso 1 1 calc R U
C18 C 0.7299(9) 0.4084(4) -0.0522(3) 0.038(2) Uani 1 1 d D .
H18A H 0.6280 0.4130 -0.0213 0.045 Uiso 1 1 calc R U
H18B H 0.8317 0.4106 -0.0315 0.045 Uiso 1 1 calc R U
C19 C 0.7735(9) 0.3086(5) -0.0839(3) 0.041(2) Uani 1 1 d D .
H19A H 0.6709 0.3050 -0.1028 0.061 Uiso 1 1 d R U
H19B H 0.8045 0.2515 -0.0550 0.061 Uiso 1 1 d R U
H19C H 0.8736 0.3041 -0.1147 0.061 Uiso 1 1 d R U
C20 C 1.1547(7) 0.5191(5) -0.1659(3) 0.038(2) Uani 1 1 d D .
H20A H 1.1263 0.5949 -0.1643 0.046 Uiso 1 1 calc R U
H20B H 1.1918 0.4986 -0.2083 0.046 Uiso 1 1 calc R U
C21 C 1.3010(9) 0.4707(6) -0.1289(3) 0.055(3) Uani 1 1 d D .
H21A H 1.2577 0.4822 -0.0863 0.083 Uiso 1 1 d R U
H21B H 1.3983 0.5011 -0.1396 0.083 Uiso 1 1 d R U
H21C H 1.3428 0.3966 -0.1362 0.083 Uiso 1 1 d R U
C22 C 0.7333(8) 0.6507(5) -0.2230(2) 0.033(2) Uani 1 1 d D .
H22A H 0.8372 0.5942 -0.2380 0.039 Uiso 1 1 calc R U
H22B H 0.7496 0.7161 -0.2407 0.039 Uiso 1 1 calc R U
C23 C 0.5702(8) 0.6345(5) -0.2424(3) 0.036(2) Uani 1 1 d D .
H23A H 0.5552 0.5692 -0.2256 0.054 Uiso 1 1 d R U
H23B H 0.5815 0.6327 -0.2864 0.054 Uiso 1 1 d R U
H23C H 0.4673 0.6910 -0.2282 0.054 Uiso 1 1 d R U
Si2 Si 0.8268(2) 0.06076(15) 0.40177(9) 0.0279(6) Uani 1 1 d D .
O6 O 0.2473(6) 0.4576(4) 0.5123(2) 0.0265(13) Uani 1 1 d D .
H6 H 0.333(7) 0.419(4) 0.515(3) 0.040 Uiso 1 1 d D U
O7 O -0.1584(5) 0.7225(3) 0.63256(19) 0.0265(13) Uani 1 1 d D .
O8 O 0.6782(5) 0.0005(3) 0.4187(2) 0.0359(14) Uani 1 1 d D .
O9 O 1.0117(5) -0.0269(3) 0.3823(2) 0.0316(13) Uani 1 1 d D .
O10 O 0.7639(6) 0.1423(3) 0.34737(17) 0.0317(13) Uani 1 1 d D .
N2 N 0.5390(6) 0.3712(4) 0.5483(2) 0.0216(15) Uani 1 1 d D .
C24 C 0.2098(7) 0.5135(5) 0.5613(3) 0.0230(18) Uani 1 1 d D .
C25 C 0.0436(7) 0.5878(5) 0.5699(3) 0.0213(18) Uani 1 1 d D .
H25 H -0.0381 0.5960 0.5412 0.026 Uiso 1 1 calc R U
C26 C 0.0003(7) 0.6478(5) 0.6197(3) 0.0231(18) Uani 1 1 d D .
C27 C 0.1177(7) 0.6399(5) 0.6630(3) 0.0241(18) Uani 1 1 d D .
H27 H 0.0878 0.6838 0.6966 0.029 Uiso 1 1 calc R U
C28 C 0.2784(8) 0.5656(5) 0.6546(3) 0.0243(18) Uani 1 1 d D .
H28 H 0.3584 0.5582 0.6838 0.029 Uiso 1 1 calc R U
C29 C 0.3291(7) 0.5007(4) 0.6053(3) 0.0165(17) Uani 1 1 d D .
C30 C 0.4983(7) 0.4237(5) 0.5973(3) 0.0188(17) Uani 1 1 d D .
C31 C 0.6232(5) 0.4058(3) 0.64471(16) 0.0192(17) Uani 1 1 d DG .
C32 C 0.5783(4) 0.3682(3) 0.70137(19) 0.0256(18) Uani 1 1 d G .
H32 H 0.4697 0.3518 0.7101 0.031 Uiso 1 1 calc R U
C33 C 0.6925(5) 0.3547(3) 0.74531(14) 0.0261(18) Uani 1 1 d G .
H33 H 0.6618 0.3290 0.7840 0.031 Uiso 1 1 calc R U
C34 C 0.8515(5) 0.3787(3) 0.73258(17) 0.0270(18) Uani 1 1 d G .
H34 H 0.9295 0.3695 0.7626 0.032 Uiso 1 1 calc R U
C35 C 0.8964(4) 0.4163(3) 0.6759(2) 0.0251(19) Uani 1 1 d G .
H35 H 1.0050 0.4327 0.6672 0.030 Uiso 1 1 calc R U
C36 C 0.7822(5) 0.4298(3) 0.63198(14) 0.0258(19) Uani 1 1 d G .
H36 H 0.8129 0.4554 0.5933 0.031 Uiso 1 1 calc R U
C37 C -0.2889(7) 0.7316(5) 0.5924(3) 0.0290(19) Uani 1 1 d D .
H37A H -0.2442 0.7504 0.5521 0.044 Uiso 1 1 d R U
H37B H -0.3967 0.7849 0.6066 0.044 Uiso 1 1 d R U
H37C H -0.3155 0.6657 0.5910 0.044 Uiso 1 1 d R U
C38 C 0.7042(8) 0.2871(4) 0.5353(3) 0.0253(18) Uani 1 1 d D .
H38A H 0.7251 0.2400 0.5705 0.030 Uiso 1 1 calc R U
H38B H 0.8057 0.3158 0.5263 0.030 Uiso 1 1 calc R U
C39 C 0.6850(7) 0.2288(4) 0.4811(3) 0.0226(18) Uani 1 1 d D .
H39A H 0.6649 0.2768 0.4462 0.027 Uiso 1 1 calc R U
H39B H 0.5803 0.2030 0.4902 0.027 Uiso 1 1 calc R U
C40 C 0.8483(8) 0.1380(4) 0.4645(3) 0.0278(19) Uani 1 1 d D .
H40A H 0.8720 0.0925 0.5003 0.033 Uiso 1 1 calc R U
H40B H 0.9515 0.1646 0.4535 0.033 Uiso 1 1 calc R U
C41 C 0.7065(9) -0.0942(4) 0.4517(3) 0.037(2) Uani 1 1 d D .
H41A H 0.6031 -0.0910 0.4817 0.044 Uiso 1 1 calc R U
H41B H 0.8113 -0.1047 0.4736 0.044 Uiso 1 1 calc R U
C42 C 0.7342(10) -0.1827(5) 0.4111(3) 0.045(2) Uani 1 1 d D .
H42A H 0.6300 -0.1731 0.3899 0.068 Uiso 1 1 d R U
H42B H 0.7530 -0.2463 0.4353 0.068 Uiso 1 1 d R U
H42C H 0.8380 -0.1870 0.3819 0.068 Uiso 1 1 d R U
C43 C 1.1756(7) -0.0045(5) 0.3643(3) 0.041(2) Uani 1 1 d D .
H43A H 1.2469 -0.0163 0.3986 0.050 Uiso 1 1 calc R U
H43B H 1.1530 0.0685 0.3515 0.050 Uiso 1 1 calc R U
C44 C 1.2745(9) -0.0721(5) 0.3137(3) 0.046(2) Uani 1 1 d D .
H44A H 1.2954 -0.1441 0.3268 0.069 Uiso 1 1 d R U
H44B H 1.3878 -0.0580 0.3016 0.069 Uiso 1 1 d R U
H44C H 1.2045 -0.0589 0.2796 0.069 Uiso 1 1 d R U
C45 C 0.7679(8) 0.1191(5) 0.2860(2) 0.033(2) Uani 1 1 d D .
H45A H 0.8718 0.0598 0.2749 0.040 Uiso 1 1 calc R U
H45B H 0.7811 0.1787 0.2606 0.040 Uiso 1 1 calc R U
C46 C 0.6045(8) 0.0940(5) 0.2737(3) 0.042(2) Uani 1 1 d D .
H46A H 0.5979 0.0301 0.2948 0.063 Uiso 1 1 d R U
H46B H 0.6085 0.0857 0.2304 0.063 Uiso 1 1 d R U
H46C H 0.5003 0.1501 0.2875 0.063 Uiso 1 1 d R U

loop_
_atom_site_aniso_label
_atom_site_aniso_U_11
_atom_site_aniso_U_22
_atom_site_aniso_U_33
_atom_site_aniso_U_23
_atom_site_aniso_U_13
_atom_site_aniso_U_12
Si1 0.0203(12) 0.0268(13) 0.0277(13) -0.0044(10) 0.0021(10) -0.0026(10)
O1 0.020(3) 0.026(3) 0.021(3) 0.001(3) -0.003(2) -0.001(2)
O2 0.016(3) 0.035(3) 0.027(3) -0.003(2) -0.004(2) -0.002(2)
O3 0.028(3) 0.032(3) 0.036(3) 0.005(3) -0.001(2) -0.011(2)
O4 0.025(3) 0.032(3) 0.037(3) -0.003(3) 0.005(2) -0.009(2)
O5 0.030(3) 0.042(3) 0.019(3) 0.002(3) -0.002(2) 0.004(2)
N1 0.015(3) 0.023(4) 0.024(4) 0.002(3) 0.005(3) -0.003(3)
C1 0.019(4) 0.024(4) 0.018(4) -0.003(4) 0.005(3) -0.012(3)
C2 0.019(4) 0.029(5) 0.018(4) -0.003(4) -0.003(3) -0.004(4)
C3 0.019(4) 0.016(4) 0.020(4) 0.006(3) 0.000(3) -0.004(3)
C4 0.027(5) 0.023(4) 0.018(4) 0.000(3) 0.002(3) -0.004(4)
C5 0.023(4) 0.033(5) 0.017(4) 0.005(4) -0.003(3) -0.010(4)
C6 0.019(4) 0.017(4) 0.017(4) 0.005(3) -0.002(3) -0.008(3)
C7 0.012(4) 0.030(5) 0.025(5) 0.007(4) 0.003(3) -0.010(3)
C8 0.014(4) 0.015(4) 0.031(5) -0.003(3) -0.001(3) -0.004(3)
C9 0.013(4) 0.045(5) 0.022(4) 0.009(4) 0.003(3) -0.013(3)
C10 0.021(4) 0.031(4) 0.022(4) 0.004(3) -0.002(3) -0.010(3)
C11 0.020(4) 0.029(4) 0.021(4) -0.003(4) -0.003(3) 0.008(3)
C12 0.012(4) 0.032(5) 0.027(5) -0.003(4) -0.004(3) -0.004(3)
C13 0.024(4) 0.021(4) 0.021(4) -0.001(3) 0.003(3) -0.008(3)
C14 0.022(5) 0.034(5) 0.037(5) -0.006(4) -0.003(4) -0.001(4)
C15 0.015(4) 0.030(4) 0.022(4) 0.005(4) -0.001(3) -0.003(3)
C16 0.023(4) 0.026(4) 0.026(5) -0.001(4) -0.005(3) -0.007(3)
C17 0.013(4) 0.032(5) 0.029(5) -0.001(4) 0.001(3) -0.003(3)
C18 0.034(5) 0.044(6) 0.033(5) 0.008(4) -0.002(4) -0.008(4)
C19 0.047(5) 0.036(5) 0.034(5) 0.000(4) 0.003(4) -0.006(4)
C20 0.033(5) 0.047(5) 0.034(5) 0.001(4) 0.011(4) -0.018(4)
C21 0.033(5) 0.083(7) 0.046(6) 0.015(5) -0.002(4) -0.015(5)
C22 0.038(5) 0.045(5) 0.015(4) -0.001(4) -0.006(3) -0.012(4)
C23 0.025(5) 0.049(5) 0.032(5) 0.003(4) 0.000(4) -0.008(4)
Si2 0.0200(12) 0.0299(13) 0.0295(14) 0.0013(11) 0.0042(9) -0.0037(10)
O6 0.013(3) 0.034(3) 0.028(3) -0.001(3) -0.006(2) 0.002(2)
O7 0.016(3) 0.036(3) 0.021(3) 0.001(2) -0.005(2) 0.003(2)
O8 0.031(3) 0.038(3) 0.036(3) 0.003(3) 0.008(2) -0.010(3)
O9 0.022(3) 0.028(3) 0.039(3) -0.002(3) 0.009(2) -0.004(2)
O10 0.040(3) 0.035(3) 0.018(3) 0.001(2) 0.001(2) -0.010(2)
N2 0.014(3) 0.021(3) 0.026(4) 0.000(3) 0.004(3) -0.002(3)
C24 0.024(5) 0.026(5) 0.020(4) -0.001(4) 0.001(3) -0.009(4)
C25 0.016(4) 0.034(5) 0.013(4) 0.007(4) -0.002(3) -0.006(4)
C26 0.016(4) 0.022(4) 0.033(5) 0.004(4) -0.002(3) -0.008(3)
C27 0.021(4) 0.024(4) 0.026(4) -0.003(3) 0.002(3) -0.005(3)
C28 0.026(5) 0.027(4) 0.021(4) 0.003(4) -0.003(3) -0.011(4)
C29 0.019(4) 0.017(4) 0.018(4) 0.004(3) -0.005(3) -0.012(3)
C30 0.021(4) 0.017(4) 0.019(4) -0.001(3) 0.005(3) -0.010(3)
C31 0.008(4) 0.026(4) 0.021(4) 0.002(3) -0.003(3) -0.001(3)
C32 0.019(4) 0.029(4) 0.028(5) 0.005(4) -0.003(3) -0.007(3)
C33 0.028(4) 0.025(4) 0.026(4) -0.001(3) -0.009(3) -0.005(3)
C34 0.025(4) 0.027(4) 0.029(5) -0.001(4) -0.013(3) -0.004(3)
C35 0.011(4) 0.029(5) 0.031(5) 0.003(4) 0.001(3) -0.002(3)
C36 0.025(5) 0.032(5) 0.019(4) -0.002(4) 0.003(3) -0.007(4)
C37 0.017(4) 0.041(5) 0.024(4) -0.001(4) 0.001(3) -0.001(4)
C38 0.024(4) 0.029(5) 0.021(4) 0.003(4) -0.002(3) -0.006(4)
C39 0.011(4) 0.030(4) 0.024(4) -0.004(4) 0.000(3) -0.002(3)
C40 0.024(4) 0.029(5) 0.029(5) 0.004(4) 0.002(3) -0.007(4)
C41 0.031(5) 0.039(5) 0.033(5) 0.012(4) 0.009(4) -0.006(4)
C42 0.061(6) 0.037(5) 0.039(5) -0.002(4) 0.015(4) -0.023(4)
C43 0.032(5) 0.038(5) 0.046(6) -0.015(4) 0.013(4) -0.002(4)
C44 0.027(5) 0.059(6) 0.044(6) 0.003(5) 0.012(4) -0.007(4)
C45 0.030(5) 0.043(5) 0.030(5) -0.006(4) -0.004(4) -0.015(4)
C46 0.037(5) 0.047(5) 0.045(6) -0.002(4) -0.008(4) -0.017(4)

loop_
_atom_type_symbol
_atom_type_description
_atom_type_scat_dispersion_real
_atom_type_scat_dispersion_imag
_atom_type_scat_source
C C 0.0033 0.0016 'International Tables Vol C Tables 4.2.6.8 and 6.1.1.4'
H H 0.0000 0.0000 'International Tables Vol C Tables 4.2.6.8 and 6.1.1.4'
N N 0.0061 0.0033 'International Tables Vol C Tables 4.2.6.8 and 6.1.1.4'
O O 0.0106 0.0060 'International Tables Vol C Tables 4.2.6.8 and 6.1.1.4'
Si Si 0.0817 0.0704 'International Tables Vol C Tables 4.2.6.8 and 6.1.1.4'

loop_
_geom_angle_atom_site_label_1
_geom_angle_atom_site_label_2
_geom_angle_atom_site_label_3
_geom_angle
O4 Si1 O5 113.1(3)
O4 Si1 O3 105.8(3)
O5 Si1 O3 107.7(3)
O4 Si1 C17 112.7(3)
O5 Si1 C17 105.6(3)
O3 Si1 C17 112.0(3)
C1 O1 H1 113(5)
C3 O2 C14 116.1(5)
C18 O3 Si1 123.4(4)
C20 O4 Si1 123.6(4)
C22 O5 Si1 128.3(4)
C7 N1 C15 123.7(5)
O1 C1 C2 118.2(5)
O1 C1 C6 121.9(5)
C2 C1 C6 119.8(5)
C3 C2 C1 119.8(5)
C3 C2 H2 120.1
C1 C2 H2 120.1
C2 C3 O2 124.8(5)
C2 C3 C4 121.8(5)
O2 C3 C4 113.4(5)
C5 C4 C3 117.9(6)
C5 C4 H4 121.0
C3 C4 H4 121.0
C4 C5 C6 123.0(6)
C4 C5 H5 118.5
C6 C5 H5 118.5
C5 C6 C1 117.7(5)
C5 C6 C7 122.4(5)
C1 C6 C7 119.9(5)
N1 C7 C6 118.0(5)
N1 C7 C8 121.2(5)
C6 C7 C8 120.8(5)
C9 C8 C13 120.0
C9 C8 C7 120.7(4)
C13 C8 C7 119.3(4)
C10 C9 C8 120.0
C10 C9 H9 120.0
C8 C9 H9 120.0
C11 C10 C9 120.0
C11 C10 H10 120.0
C9 C10 H10 120.0
C10 C11 C12 120.0
C10 C11 H11 120.0
C12 C11 H11 120.0
C11 C12 C13 120.0
C11 C12 H12 120.0
C13 C12 H12 120.0
C12 C13 C8 120.0
C12 C13 H13 120.0
C8 C13 H13 120.0
O2 C14 H14A 109.5
O2 C14 H14B 109.4
H14A C14 H14B 109.5
O2 C14 H14C 109.6
H14A C14 H14C 109.5
H14B C14 H14C 109.5
N1 C15 C16 108.6(5)
N1 C15 H15A 110.0
C16 C15 H15A 110.0
N1 C15 H15B 110.0
C16 C15 H15B 110.0
H15A C15 H15B 108.4
C15 C16 C17 113.0(5)
C15 C16 H16A 109.0
C17 C16 H16A 109.0
C15 C16 H16B 109.0
C17 C16 H16B 109.0
H16A C16 H16B 107.8
C16 C17 Si1 112.0(4)
C16 C17 H17A 109.2
Si1 C17 H17A 109.2
C16 C17 H17B 109.2
Si1 C17 H17B 109.2
H17A C17 H17B 107.9
O3 C18 C19 111.9(5)
O3 C18 H18A 109.2
C19 C18 H18A 109.2
O3 C18 H18B 109.2
C19 C18 H18B 109.2
H18A C18 H18B 107.9
C18 C19 H19A 109.3
C18 C19 H19B 109.7
H19A C19 H19B 109.5
C18 C19 H19C 109.4
H19A C19 H19C 109.5
H19B C19 H19C 109.5
O4 C20 C21 110.0(5)
O4 C20 H20A 109.7
C21 C20 H20A 109.7
O4 C20 H20B 109.7
C21 C20 H20B 109.7
H20A C20 H20B 108.2
C20 C21 H21A 109.3
C20 C21 H21B 109.7
H21A C21 H21B 109.5
C20 C21 H21C 109.4
H21A C21 H21C 109.5
H21B C21 H21C 109.5
O5 C22 C23 111.1(5)
O5 C22 H22A 109.4
C23 C22 H22A 109.4
O5 C22 H22B 109.4
C23 C22 H22B 109.4
H22A C22 H22B 108.0
C22 C23 H23A 109.5
C22 C23 H23B 109.3
H23A C23 H23B 109.5
C22 C23 H23C 109.6
H23A C23 H23C 109.5
H23B C23 H23C 109.5
O8 Si2 O10 107.9(3)
O8 Si2 O9 106.4(3)
O10 Si2 O9 112.6(3)
O8 Si2 C40 112.7(3)
O10 Si2 C40 106.1(3)
O9 Si2 C40 111.2(3)
C24 O6 H6 106(5)
C26 O7 C37 116.6(5)
C41 O8 Si2 124.2(4)
C43 O9 Si2 123.6(4)
C45 O10 Si2 126.8(4)
C30 N2 C38 124.0(5)
O6 C24 C25 118.1(5)
O6 C24 C29 122.6(5)
C25 C24 C29 119.4(5)
C26 C25 C24 119.9(5)
C26 C25 H25 120.1
C24 C25 H25 120.1
C25 C26 O7 124.6(5)
C25 C26 C27 122.2(5)
O7 C26 C27 113.2(5)
C28 C27 C26 117.3(6)
C28 C27 H27 121.4
C26 C27 H27 121.4
C27 C28 C29 123.2(6)
C27 C28 H28 118.4
C29 C28 H28 118.4
C28 C29 C24 118.0(5)
C28 C29 C30 122.3(5)
C24 C29 C30 119.7(5)
N2 C30 C29 118.1(5)
N2 C30 C31 121.3(5)
C29 C30 C31 120.5(5)
C32 C31 C36 120.0
C32 C31 C30 120.5(4)
C36 C31 C30 119.5(4)
C31 C32 C33 120.0
C31 C32 H32 120.0
C33 C32 H32 120.0
C34 C33 C32 120.0
C34 C33 H33 120.0
C32 C33 H33 120.0
C33 C34 C35 120.0
C33 C34 H34 120.0
C35 C34 H34 120.0
C34 C35 C36 120.0
C34 C35 H35 120.0
C36 C35 H35 120.0
C35 C36 C31 120.0
C35 C36 H36 120.0
C31 C36 H36 120.0
O7 C37 H37A 109.6
O7 C37 H37B 109.4
H37A C37 H37B 109.5
O7 C37 H37C 109.4
H37A C37 H37C 109.5
H37B C37 H37C 109.5
N2 C38 C39 108.1(4)
N2 C38 H38A 110.1
C39 C38 H38A 110.1
N2 C38 H38B 110.1
C39 C38 H38B 110.1
H38A C38 H38B 108.4
C38 C39 C40 112.5(4)
C38 C39 H39A 109.1
C40 C39 H39A 109.1
C38 C39 H39B 109.1
C40 C39 H39B 109.1
H39A C39 H39B 107.8
C39 C40 Si2 114.1(4)
C39 C40 H40A 108.7
Si2 C40 H40A 108.7
C39 C40 H40B 108.7
Si2 C40 H40B 108.7
H40A C40 H40B 107.6
O8 C41 C42 111.2(5)
O8 C41 H41A 109.4
C42 C41 H41A 109.4
O8 C41 H41B 109.4
C42 C41 H41B 109.4
H41A C41 H41B 108.0
C41 C42 H42A 109.7
C41 C42 H42B 109.1
H42A C42 H42B 109.5
C41 C42 H42C 109.7
H42A C42 H42C 109.5
H42B C42 H42C 109.5
O9 C43 C44 109.5(5)
O9 C43 H43A 109.8
C44 C43 H43A 109.8
O9 C43 H43B 109.8
C44 C43 H43B 109.8
H43A C43 H43B 108.2
C43 C44 H44A 109.1
C43 C44 H44B 109.9
H44A C44 H44B 109.5
C43 C44 H44C 109.4
H44A C44 H44C 109.5
H44B C44 H44C 109.5
O10 C45 C46 112.3(5)
O10 C45 H45A 109.2
C46 C45 H45A 109.2
O10 C45 H45B 109.2
C46 C45 H45B 109.2
H45A C45 H45B 107.9
C45 C46 H46A 109.8
C45 C46 H46B 108.9
H46A C46 H46B 109.5
C45 C46 H46C 109.7
H46A C46 H46C 109.5
H46B C46 H46C 109.5

loop_
_geom_bond_atom_site_label_1
_geom_bond_atom_site_label_2
_geom_bond_distance
Si1 O4 1.627(3)
Si1 O5 1.627(3)
Si1 O3 1.628(3)
Si1 C17 1.852(5)
O1 C1 1.326(5)
O1 H1 0.74(4)
O2 C3 1.382(5)
O2 C14 1.431(5)
O3 C18 1.429(4)
O4 C20 1.430(4)
O5 C22 1.426(4)
N1 C7 1.299(5)
N1 C15 1.480(5)
C1 C2 1.411(6)
C1 C6 1.420(6)
C2 C3 1.366(6)
C2 H2 0.9500
C3 C4 1.406(6)
C4 C5 1.377(6)
C4 H4 0.9500
C5 C6 1.397(6)
C5 H5 0.9500
C6 C7 1.449(6)
C7 C8 1.504(5)
C8 C9 1.3900
C8 C13 1.3900
C9 C10 1.3900
C9 H9 0.9500
C10 C11 1.3900
C10 H10 0.9500
C11 C12 1.3900
C11 H11 0.9500
C12 C13 1.3900
C12 H12 0.9500
C13 H13 0.9500
C14 H14A 0.9800
C14 H14B 0.9800
C14 H14C 0.9800
C15 C16 1.529(5)
C15 H15A 0.9900
C15 H15B 0.9900
C16 C17 1.536(4)
C16 H16A 0.9900
C16 H16B 0.9900
C17 H17A 0.9900
C17 H17B 0.9900
C18 C19 1.493(5)
C18 H18A 0.9900
C18 H18B 0.9900
C19 H19A 0.9800
C19 H19B 0.9800
C19 H19C 0.9800
C20 C21 1.488(5)
C20 H20A 0.9900
C20 H20B 0.9900
C21 H21A 0.9800
C21 H21B 0.9800
C21 H21C 0.9800
C22 C23 1.495(5)
C22 H22A 0.9900
C22 H22B 0.9900
C23 H23A 0.9800
C23 H23B 0.9800
C23 H23C 0.9800
Si2 O8 1.623(3)
Si2 O10 1.629(3)
Si2 O9 1.631(3)
Si2 C40 1.851(5)
O6 C24 1.324(5)
O6 H6 0.74(4)
O7 C26 1.382(5)
O7 C37 1.431(5)
O8 C41 1.424(4)
O9 C43 1.430(4)
O10 C45 1.423(4)
N2 C30 1.299(5)
N2 C38 1.481(5)
C24 C25 1.412(6)
C24 C29 1.421(6)
C25 C26 1.368(6)
C25 H25 0.9500
C26 C27 1.406(6)
C27 C28 1.380(6)
C27 H27 0.9500
C28 C29 1.396(6)
C28 H28 0.9500
C29 C30 1.445(6)
C30 C31 1.506(5)
C31 C32 1.3900
C31 C36 1.3900
C32 C33 1.3900
C32 H32 0.9500
C33 C34 1.3900
C33 H33 0.9500
C34 C35 1.3900
C34 H34 0.9500
C35 C36 1.3900
C35 H35 0.9500
C36 H36 0.9500
C37 H37A 0.9800
C37 H37B 0.9800
C37 H37C 0.9800
C38 C39 1.530(5)
C38 H38A 0.9900
C38 H38B 0.9900
C39 C40 1.535(4)
C39 H39A 0.9900
C39 H39B 0.9900
C40 H40A 0.9900
C40 H40B 0.9900
C41 C42 1.495(5)
C41 H41A 0.9900
C41 H41B 0.9900
C42 H42A 0.9800
C42 H42B 0.9800
C42 H42C 0.9800
C43 C44 1.492(5)
C43 H43A 0.9900
C43 H43B 0.9900
C44 H44A 0.9800
C44 H44B 0.9800
C44 H44C 0.9800
C45 C46 1.495(5)
C45 H45A 0.9900
C45 H45B 0.9900
C46 H46A 0.9800
C46 H46B 0.9800
C46 H46C 0.9800

loop_
_geom_torsion_atom_site_label_1
_geom_torsion_atom_site_label_2
_geom_torsion_atom_site_label_3
_geom_torsion_atom_site_label_4
_geom_torsion
O4 Si1 O3 C18 58.7(5)
O5 Si1 O3 C18 179.9(4)
C17 Si1 O3 C18 -64.5(5)
O5 Si1 O4 C20 64.8(5)
O3 Si1 O4 C20 -177.6(5)
C17 Si1 O4 C20 -54.8(6)
O4 Si1 O5 C22 25.9(6)
O3 Si1 O5 C22 -90.6(5)
C17 Si1 O5 C22 149.6(5)
O1 C1 C2 C3 -179.3(6)
C6 C1 C2 C3 0.7(11)
C1 C2 C3 O2 180.0(7)
C1 C2 C3 C4 1.0(11)
C14 O2 C3 C2 2.2(10)
C14 O2 C3 C4 -178.7(6)
C2 C3 C4 C5 -1.3(11)
O2 C3 C4 C5 179.6(6)
C3 C4 C5 C6 0.0(11)
C4 C5 C6 C1 1.6(10)
C4 C5 C6 C7 179.9(7)
O1 C1 C6 C5 178.1(6)
C2 C1 C6 C5 -1.9(10)
O1 C1 C6 C7 -0.2(10)
C2 C1 C6 C7 179.8(6)
C15 N1 C7 C6 -178.2(6)
C15 N1 C7 C8 -0.2(10)
C5 C6 C7 N1 -177.3(6)
C1 C6 C7 N1 1.0(10)
C5 C6 C7 C8 4.8(10)
C1 C6 C7 C8 -177.0(6)
N1 C7 C8 C9 -106.8(6)
C6 C7 C8 C9 71.1(7)
N1 C7 C8 C13 74.5(7)
C6 C7 C8 C13 -107.6(6)
C13 C8 C9 C10 0.0
C7 C8 C9 C10 -178.7(4)
C8 C9 C10 C11 0.0
C9 C10 C11 C12 0.0
C10 C11 C12 C13 0.0
C11 C12 C13 C8 0.0
C9 C8 C13 C12 0.0
C7 C8 C13 C12 178.7(4)
C7 N1 C15 C16 166.4(6)
N1 C15 C16 C17 178.2(6)
C15 C16 C17 Si1 179.5(5)
O4 Si1 C17 C16 170.5(5)
O5 Si1 C17 C16 46.6(6)
O3 Si1 C17 C16 -70.3(6)
Si1 O3 C18 C19 -106.8(6)
Si1 O4 C20 C21 113.2(6)
Si1 O5 C22 C23 104.0(6)
O10 Si2 O8 C41 162.2(4)
O9 Si2 O8 C41 41.1(5)
C40 Si2 O8 C41 -81.1(5)
O8 Si2 O9 C43 -179.8(5)
O10 Si2 O9 C43 62.2(6)
C40 Si2 O9 C43 -56.7(6)
O8 Si2 O10 C45 -74.3(5)
O9 Si2 O10 C45 42.9(6)
C40 Si2 O10 C45 164.7(5)
O6 C24 C25 C26 -179.4(6)
C29 C24 C25 C26 1.2(11)
C24 C25 C26 O7 -179.9(7)
C24 C25 C26 C27 1.2(11)
C37 O7 C26 C25 4.3(10)
C37 O7 C26 C27 -176.7(6)
C25 C26 C27 C28 -2.4(11)
O7 C26 C27 C28 178.6(6)
C26 C27 C28 C29 1.3(11)
C27 C28 C29 C24 1.0(11)
C27 C28 C29 C30 179.7(7)
O6 C24 C29 C28 178.4(6)
C25 C24 C29 C28 -2.2(10)
O6 C24 C29 C30 -0.4(11)
C25 C24 C29 C30 179.0(6)
C38 N2 C30 C29 -177.4(6)
C38 N2 C30 C31 2.8(10)
C28 C29 C30 N2 -175.8(6)
C24 C29 C30 N2 2.9(10)
C28 C29 C30 C31 4.1(10)
C24 C29 C30 C31 -177.2(6)
N2 C30 C31 C32 -115.3(6)
C29 C30 C31 C32 64.9(7)
N2 C30 C31 C36 66.6(7)
C29 C30 C31 C36 -113.3(6)
C36 C31 C32 C33 0.0
C30 C31 C32 C33 -178.1(4)
C31 C32 C33 C34 0.0
C32 C33 C34 C35 0.0
C33 C34 C35 C36 0.0
C34 C35 C36 C31 0.0
C32 C31 C36 C35 0.0
C30 C31 C36 C35 178.2(4)
C30 N2 C38 C39 167.3(6)
N2 C38 C39 C40 -178.7(6)
C38 C39 C40 Si2 176.9(5)
O8 Si2 C40 C39 -66.3(6)
O10 Si2 C40 C39 51.5(6)
O9 Si2 C40 C39 174.3(5)
Si2 O8 C41 C42 -102.3(6)
Si2 O9 C43 C44 -140.9(5)
Si2 O10 C45 C46 87.0(7)
